data_7038790
loop_
_publ_author_name
'Le Fur, Mariane'
'Beyler, Maryline'
'Le Poul, Nicolas'
'Lima, Lu\'is M P'
'Le Mest, Yves'
'Delgado, Rita'
'Platas-Iglesias, Carlos'
'Patinec, V\'eronique'
'Tripier, Rapha\"el'

_publ_section_title
;
 Improving the stability and inertness of Cu(ii) and Cu(i) complexes with
 methylthiazolyl ligands by tuning the macrocyclic structure.
;
_journal_issue 17
_journal_name_full 'Dalton transactions (Cambridge, England : 2003)'
_journal_page_first 7406
_journal_page_last 7420
_journal_paper_doi 10.1039/c6dt00385k
_journal_volume 45
_journal_year 2016
_chemical_formula_moiety
;
        C14 H21 Cl O4 N5 S2 Zn +, (Cl O4 -)
;
_chemical_formula_sum 'C14 H21 Cl2 N5 O8 S2 Zn'
_chemical_formula_weight 587.75
_space_group_IT_number 14
_symmetry_cell_setting monoclinic
_symmetry_Int_Tables_number 14
_symmetry_space_group_name_Hall '-P 2ybc'
_symmetry_space_group_name_H-M 'P 1 21/c 1'
_atom_sites_solution_hydrogens geom
_atom_sites_solution_primary direct
_atom_sites_solution_secondary difmap
_audit_creation_date 2014-05-22T15:15:09-00:00
_audit_creation_method 'WinGX routine CIF_UPDATE'
_audit_update_record
;
2015-11-27 deposited with the CCDC.
2016-03-15 downloaded from the CCDC.
;
_cell_angle_alpha 90
_cell_angle_beta 93.131(3)
_cell_angle_gamma 90
_cell_formula_units_Z 4
_cell_length_a 9.1890(3)
_cell_length_b 10.7795(3)
_cell_length_c 22.5102(7)
_cell_measurement_reflns_used 8131
_cell_measurement_temperature 297(2)
_cell_measurement_theta_max 31.5671
_cell_measurement_theta_min 2.9093
_cell_volume 2226.37(12)
_computing_cell_refinement
;
        CrysAlis RED, Oxford Diffraction Ltd.,
        Version 1.171.33.52 (release 06-11-2009 CrysAlis171 .NET)
        (compiled Nov  6 2009,16:24:50)
;
_computing_data_collection
;
        CrysAlis CCD, Oxford Diffraction Ltd.,
        Version 1.171.33.52 (release 06-11-2009 CrysAlis171 .NET)
        (compiled Nov  6 2009,16:24:50)
;
_computing_data_reduction
;
        CrysAlis RED, Oxford Diffraction Ltd.,
        Version 1.171.33.52 (release 06-11-2009 CrysAlis171 .NET)
        (compiled Nov  6 2009,16:24:50)
;
_computing_molecular_graphics
;
        ORTEP3 for Windows (Farrugia, 1997)
;
_computing_publication_material
;
        WinGX (Farrugia, 1999)
        PLATON (Spek, 1990-2003)
        enCIFer (Allen et al., 2004)
;
_computing_structure_refinement 'SHELXL-97 (Sheldrick, 2008)'
_computing_structure_solution 'SIR-92 (Altomare et al., 1992)'
_diffrn_ambient_temperature 297(2)
_diffrn_detector 'CCD plate'
_diffrn_detector_area_resol_mean 8.3622
_diffrn_measured_fraction_theta_full 0.999
_diffrn_measured_fraction_theta_max 0.999
_diffrn_measurement_device 'Kappa-geometry diffractometer'
_diffrn_measurement_device_type 'Xcalibur, Sapphire2, large Be window'
_diffrn_measurement_method '\w scans'
_diffrn_orient_matrix_UB_11 0.0161994262
_diffrn_orient_matrix_UB_12 -0.0254943099
_diffrn_orient_matrix_UB_13 0.0286739448
_diffrn_orient_matrix_UB_21 -0.0697140199
_diffrn_orient_matrix_UB_22 0.0183523359
_diffrn_orient_matrix_UB_23 0.0088675946
_diffrn_orient_matrix_UB_31 -0.0292716084
_diffrn_orient_matrix_UB_32 -0.0578088777
_diffrn_orient_matrix_UB_33 -0.0098501828
_diffrn_radiation_monochromator graphite
_diffrn_radiation_probe x-ray
_diffrn_radiation_type MoK\a
_diffrn_radiation_wavelength 0.71073
_diffrn_reflns_av_R_equivalents 0.0297
_diffrn_reflns_av_unetI/netI 0.0282
_diffrn_reflns_limit_h_max 11
_diffrn_reflns_limit_h_min -11
_diffrn_reflns_limit_k_max 11
_diffrn_reflns_limit_k_min -13
_diffrn_reflns_limit_l_max 27
_diffrn_reflns_limit_l_min -28
_diffrn_reflns_number 16726
_diffrn_reflns_theta_full 26.37
_diffrn_reflns_theta_max 26.37
_diffrn_reflns_theta_min 2.92
_diffrn_source 'sealed X-ray tube'
_exptl_absorpt_coefficient_mu 1.583
_exptl_absorpt_correction_T_max 0.8206
_exptl_absorpt_correction_T_min 0.7004
_exptl_absorpt_correction_type multi-scan
_exptl_absorpt_process_details
;
CrysAlis RED, Oxford Diffraction Ltd.,
Version 1.171.33.52 (release 06-11-2009 CrysAlis171 .NET)
(compiled Nov  6 2009,16:24:50)
Empirical absorption correction using spherical harmonics,
implemented in SCALE3 ABSPACK scaling algorithm.
;
_exptl_crystal_colour colourless
_exptl_crystal_density_diffrn 1.753
_exptl_crystal_density_method 'not measured'
_exptl_crystal_description 'planar with irregular facets'
_exptl_crystal_F_000 1200
_exptl_crystal_size_max 0.40
_exptl_crystal_size_mid 0.32
_exptl_crystal_size_min 0.13
_refine_diff_density_max 0.928
_refine_diff_density_min -0.508
_refine_diff_density_rms 0.099
_refine_ls_extinction_method none
_refine_ls_goodness_of_fit_ref 1.066
_refine_ls_hydrogen_treatment mixed
_refine_ls_matrix_type full
_refine_ls_number_parameters 292
_refine_ls_number_reflns 4549
_refine_ls_number_restraints 0
_refine_ls_restrained_S_all 1.066
_refine_ls_R_factor_all 0.0605
_refine_ls_R_factor_gt 0.0476
_refine_ls_shift/su_max 0.009
_refine_ls_shift/su_mean 0.001
_refine_ls_structure_factor_coef Fsqd
_refine_ls_weighting_details 'calc w=1/[\s^2^(Fo^2^)+(0.0950P)^2^+0.2893P] where P=(Fo^2^+2Fc^2^)/3'
_refine_ls_weighting_scheme calc
_refine_ls_wR_factor_gt 0.136
_refine_ls_wR_factor_ref 0.1423
_reflns_number_gt 3567
_reflns_number_total 4549
_reflns_threshold_expression >2\s(I)
_cod_data_source_file c6dt00385k2.cif
_cod_data_source_block mlf22-a
_cod_depositor_comments
;
The following automatic conversions were performed:

'_diffrn_radiation_probe' value 'X-ray' changed to 'x-ray' according
to
/usr/data/users/saulius/crontab/automatic-downloads/rss-feeds/RSC/lib/dictionaries/cif_core.dic
dictionary named 'cif_core.dic' version 2.4.2 from 2011-04-26.

Automatic conversion script
Id: cif_fix_values 4268 2015-11-12 08:31:59Z antanas 

 Adding full bibliography for 7038789--7038792.cif.

The following automatic conversions were performed:

data name '_iucr_refine_instruction_details' was replaced with
'_iucr_refine_instructions_details' as specified in the replacement
file 'data/replacement-values/replacement_tags.lst'.

Automatic conversion script
Id: cif_correct_tags 9268 2022-04-12 08:56:07Z antanas 
;
_cod_original_sg_symbol_Hall -P2ybc
_cod_original_sg_symbol_H-M P21/c
_cod_database_code 7038790

loop_
_symmetry_equiv_pos_as_xyz
'x, y, z'
'-x, y+1/2, -z+1/2'
'-x, -y, -z'
'x, -y-1/2, z-1/2'

loop_
_atom_site_label
_atom_site_type_symbol
_atom_site_fract_x
_atom_site_fract_y
_atom_site_fract_z
_atom_site_U_iso_or_equiv
_atom_site_adp_type
_atom_site_occupancy
_atom_site_symmetry_multiplicity
_atom_site_calc_flag
_atom_site_refinement_flags
C1 C 0.8629(4) 0.3684(4) 0.10869(19) 0.0481(9) Uani 1 1 d .
H1A H 0.9377 0.4316 0.1072 0.058 Uiso 1 1 calc R
H1B H 0.807 0.3692 0.0709 0.058 Uiso 1 1 calc R
C2 C 0.9346(4) 0.2435(3) 0.11713(18) 0.0418(9) Uani 1 1 d .
H2A H 0.9859 0.2227 0.0819 0.05 Uiso 1 1 calc R
H2B H 1.0056 0.2472 0.1506 0.05 Uiso 1 1 calc R
C3 C 0.8696(4) 0.0647(4) 0.17973(16) 0.0417(8) Uani 1 1 d .
H3A H 0.9679 0.0347 0.1753 0.05 Uiso 1 1 calc R
H3B H 0.8054 -0.0066 0.1799 0.05 Uiso 1 1 calc R
C4 C 0.8640(4) 0.1326(4) 0.23898(16) 0.0475(9) Uani 1 1 d .
H4A H 0.8663 0.0725 0.2711 0.057 Uiso 1 1 calc R
H4B H 0.9492 0.1853 0.2447 0.057 Uiso 1 1 calc R
C5 C 0.7614(5) 0.3383(5) 0.26215(19) 0.0605(12) Uani 1 1 d .
H5A H 0.8204 0.3352 0.2992 0.073 Uiso 1 1 calc R
H5B H 0.6707 0.3799 0.2698 0.073 Uiso 1 1 calc R
C6 C 0.8408(4) 0.4109(4) 0.2167(2) 0.0551(11) Uani 1 1 d .
H6A H 0.8449 0.4977 0.2282 0.066 Uiso 1 1 calc R
H6B H 0.9399 0.3806 0.2155 0.066 Uiso 1 1 calc R
C7 C 0.6731(5) 0.5065(4) 0.1418(2) 0.0585(11) Uani 1 1 d .
H7A H 0.7263 0.5655 0.1187 0.07 Uiso 1 1 calc R
H7B H 0.6465 0.5473 0.1781 0.07 Uiso 1 1 calc R
C8 C 0.5379(4) 0.4657(3) 0.10668(18) 0.0441(9) Uani 1 1 d .
C9 C 0.3045(5) 0.4425(4) 0.0543(2) 0.0586(11) Uani 1 1 d .
H9 H 0.2145 0.4487 0.0335 0.07 Uiso 1 1 calc R
C10 C 0.3664(4) 0.3364(3) 0.07311(17) 0.0418(8) Uani 1 1 d .
H10 H 0.3229 0.2593 0.0665 0.05 Uiso 1 1 calc R
C11 C 0.7879(4) 0.0693(3) 0.07565(16) 0.0391(8) Uani 1 1 d .
H11A H 0.8598 0.0043 0.0719 0.047 Uiso 1 1 calc R
H11B H 0.7863 0.1201 0.04 0.047 Uiso 1 1 calc R
C12 C 0.6413(4) 0.0137(3) 0.08276(14) 0.0341(7) Uani 1 1 d .
C13 C 0.4145(4) -0.1002(3) 0.07996(18) 0.0463(9) Uani 1 1 d .
H13 H 0.3348 -0.1528 0.074 0.056 Uiso 1 1 calc R
C14 C 0.4159(4) 0.0049(3) 0.11351(16) 0.0405(8) Uani 1 1 d .
H14 H 0.3361 0.0317 0.1337 0.049 Uiso 1 1 calc R
N1 N 0.7657(3) 0.3990(3) 0.15658(15) 0.0448(8) Uani 1 1 d .
N2 N 0.8258(3) 0.1453(3) 0.12802(12) 0.0337(6) Uani 1 1 d .
N3 N 0.7295(4) 0.2099(3) 0.24124(14) 0.0474(8) Uani 1 1 d .
N4 N 0.4994(3) 0.3505(3) 0.10303(13) 0.0370(6) Uani 1 1 d .
N5 N 0.5454(3) 0.0676(2) 0.11478(12) 0.0342(6) Uani 1 1 d .
S1 S 0.41440(14) 0.56519(10) 0.07399(7) 0.0693(4) Uani 1 1 d .
S2 S 0.57847(12) -0.12137(9) 0.05071(5) 0.0480(3) Uani 1 1 d .
Zn1 Zn 0.62470(4) 0.22870(4) 0.156750(17) 0.03226(15) Uani 1 1 d .
H3N H 0.661(4) 0.170(4) 0.2732(16) 0.039 Uiso 1 1 d .
O1 O 0.4093(4) 0.2100(3) 0.21216(17) 0.0744(10) Uani 1 1 d .
O2 O 0.1941(4) 0.2875(5) 0.2417(3) 0.146(3) Uani 1 1 d .
O3 O 0.3890(7) 0.2839(4) 0.30518(19) 0.128(2) Uani 1 1 d .
O4 O 0.3869(5) 0.4214(3) 0.22964(18) 0.0904(12) Uani 1 1 d .
Cl1 Cl 0.33929(10) 0.30109(9) 0.24559(4) 0.0458(2) Uani 1 1 d .
O5 O 0.1365(5) 0.7041(4) 0.03175(18) 0.0939(13) Uani 1 1 d .
O6 O 0.0196(9) 0.6649(7) 0.1173(3) 0.190(3) Uani 1 1 d .
O7 O 0.0614(5) 0.8570(4) 0.0912(2) 0.1223(18) Uani 1 1 d .
O8 O -0.1052(6) 0.7586(8) 0.0320(4) 0.221(5) Uani 1 1 d .
Cl2 Cl 0.01783(12) 0.73984(11) 0.06608(6) 0.0588(3) Uani 1 1 d .

loop_
_atom_site_aniso_label
_atom_site_aniso_U_11
_atom_site_aniso_U_22
_atom_site_aniso_U_33
_atom_site_aniso_U_23
_atom_site_aniso_U_13
_atom_site_aniso_U_12
C1 0.042(2) 0.040(2) 0.063(2) 0.0044(18) 0.0108(18) -0.0074(17)
C2 0.0298(18) 0.046(2) 0.050(2) -0.0039(16) 0.0089(16) -0.0040(15)
C3 0.0347(19) 0.046(2) 0.044(2) 0.0075(16) -0.0029(15) 0.0064(16)
C4 0.037(2) 0.064(3) 0.040(2) 0.0039(18) -0.0068(16) -0.0007(18)
C5 0.046(2) 0.084(3) 0.051(2) -0.030(2) -0.0033(19) -0.002(2)
C6 0.036(2) 0.055(2) 0.073(3) -0.029(2) -0.0076(19) -0.0042(18)
C7 0.048(2) 0.032(2) 0.095(3) -0.014(2) -0.006(2) -0.0001(17)
C8 0.041(2) 0.0301(18) 0.061(2) -0.0034(17) 0.0020(17) 0.0029(16)
C9 0.048(2) 0.053(3) 0.074(3) 0.005(2) -0.014(2) 0.0059(19)
C10 0.039(2) 0.038(2) 0.048(2) -0.0020(16) -0.0041(16) 0.0016(16)
C11 0.0394(19) 0.0357(19) 0.043(2) -0.0045(15) 0.0073(15) 0.0018(15)
C12 0.0386(18) 0.0282(17) 0.0353(17) -0.0007(13) -0.0007(14) 0.0016(14)
C13 0.047(2) 0.0322(19) 0.059(2) 0.0005(17) -0.0046(18) -0.0086(16)
C14 0.0337(18) 0.0367(19) 0.051(2) 0.0014(16) 0.0012(15) -0.0059(15)
N1 0.0340(16) 0.0358(16) 0.064(2) -0.0093(15) -0.0025(15) -0.0024(13)
N2 0.0293(14) 0.0364(15) 0.0355(15) -0.0015(12) 0.0035(11) -0.0003(12)
N3 0.0407(18) 0.066(2) 0.0351(16) -0.0094(15) 0.0028(14) -0.0040(16)
N4 0.0356(16) 0.0288(14) 0.0463(17) -0.0020(12) -0.0009(13) 0.0028(12)
N5 0.0375(15) 0.0259(14) 0.0391(15) -0.0012(11) 0.0024(12) -0.0010(12)
S1 0.0587(7) 0.0333(5) 0.1142(11) 0.0123(6) -0.0102(7) 0.0081(5)
S2 0.0594(6) 0.0328(5) 0.0516(6) -0.0128(4) 0.0007(5) -0.0026(4)
Zn1 0.0281(2) 0.0293(2) 0.0390(2) -0.00605(15) -0.00122(16) 0.00036(15)
O1 0.072(2) 0.056(2) 0.099(3) -0.0114(17) 0.041(2) 0.0078(16)
O2 0.042(2) 0.140(5) 0.256(7) -0.082(4) 0.003(3) -0.004(2)
O3 0.227(7) 0.097(3) 0.056(2) 0.006(2) -0.023(3) -0.030(4)
O4 0.114(3) 0.049(2) 0.111(3) 0.0027(19) 0.042(2) 0.007(2)
Cl1 0.0402(5) 0.0504(6) 0.0475(5) -0.0085(4) 0.0089(4) 0.0019(4)
O5 0.089(3) 0.110(3) 0.084(3) 0.002(2) 0.017(2) 0.041(2)
O6 0.283(9) 0.185(6) 0.108(4) 0.038(4) 0.060(5) -0.075(6)
O7 0.099(3) 0.091(3) 0.173(5) -0.043(3) -0.027(3) 0.017(3)
O8 0.073(4) 0.343(11) 0.240(8) -0.185(8) -0.061(4) 0.053(5)
Cl2 0.0494(6) 0.0571(6) 0.0710(7) -0.0049(5) 0.0125(5) -0.0010(5)

loop_
_atom_type_symbol
_atom_type_description
_atom_type_scat_dispersion_real
_atom_type_scat_dispersion_imag
_atom_type_scat_source
C C 0.0033 0.0016 'International Tables Vol C Tables 4.2.6.8 and 6.1.1.4'
H H 0 0 'International Tables Vol C Tables 4.2.6.8 and 6.1.1.4'
N N 0.0061 0.0033 'International Tables Vol C Tables 4.2.6.8 and 6.1.1.4'
O O 0.0106 0.006 'International Tables Vol C Tables 4.2.6.8 and 6.1.1.4'
S S 0.1246 0.1234 'International Tables Vol C Tables 4.2.6.8 and 6.1.1.4'
Cl Cl 0.1484 0.1585 'International Tables Vol C Tables 4.2.6.8 and 6.1.1.4'
Zn Zn 0.2839 1.4301 'International Tables Vol C Tables 4.2.6.8 and 6.1.1.4'

loop_
_geom_angle_atom_site_label_1
_geom_angle_atom_site_label_2
_geom_angle_atom_site_label_3
_geom_angle
N1 C1 C2 112.7(3)
N2 C2 C1 111.3(3)
N2 C3 C4 112.5(3)
N3 C4 C3 111.4(3)
N3 C5 C6 111.3(3)
N1 C6 C5 110.7(3)
N1 C7 C8 109.9(3)
N4 C8 C7 122.0(3)
N4 C8 S1 113.9(3)
C7 C8 S1 123.9(3)
C10 C9 S1 110.2(3)
C9 C10 N4 114.4(3)
N2 C11 C12 108.4(3)
N5 C12 C11 121.4(3)
N5 C12 S2 112.9(3)
C11 C12 S2 125.6(3)
C14 C13 S2 110.3(3)
C13 C14 N5 113.9(3)
C7 N1 C1 112.2(3)
C7 N1 C6 111.8(3)
C1 N1 C6 114.5(3)
C7 N1 Zn1 108.6(2)
C1 N1 Zn1 101.0(2)
C6 N1 Zn1 107.9(2)
C11 N2 C2 113.5(3)
C11 N2 C3 110.2(3)
C2 N2 C3 112.9(3)
C11 N2 Zn1 107.5(2)
C2 N2 Zn1 110.1(2)
C3 N2 Zn1 101.8(2)
C5 N3 C4 112.4(3)
C5 N3 Zn1 105.7(3)
C4 N3 Zn1 111.3(2)
C8 N4 C10 111.8(3)
C8 N4 Zn1 115.3(2)
C10 N4 Zn1 131.5(2)
C12 N5 C14 112.4(3)
C12 N5 Zn1 113.0(2)
C14 N5 Zn1 134.6(2)
C8 S1 C9 89.73(19)
C13 S2 C12 90.46(17)
N4 Zn1 N5 95.35(11)
N4 Zn1 N3 143.00(12)
N5 Zn1 N3 117.50(12)
N4 Zn1 N2 122.40(11)
N5 Zn1 N2 78.68(11)
N3 Zn1 N2 82.78(12)
N4 Zn1 N1 77.58(11)
N5 Zn1 N1 149.92(12)
N3 Zn1 N1 81.03(13)
N2 Zn1 N1 80.71(11)
N4 Zn1 O1 84.84(13)
N5 Zn1 O1 83.58(12)
N3 Zn1 O1 82.62(14)
N2 Zn1 O1 148.48(11)
N1 Zn1 O1 124.08(11)
Cl1 O1 Zn1 129.0(2)
O2 Cl1 O3 108.6(4)
O2 Cl1 O1 111.7(3)
O3 Cl1 O1 106.4(3)
O2 Cl1 O4 113.7(3)
O3 Cl1 O4 105.8(3)
O1 Cl1 O4 110.1(2)
O8 Cl2 O6 121.7(6)
O8 Cl2 O5 112.0(4)
O6 Cl2 O5 108.3(4)
O8 Cl2 O7 107.5(4)
O6 Cl2 O7 101.1(4)
O5 Cl2 O7 104.3(3)

loop_
_geom_bond_atom_site_label_1
_geom_bond_atom_site_label_2
_geom_bond_distance
C1 N1 1.475(5)
C1 C2 1.507(5)
C2 N2 1.486(4)
C3 N2 1.490(4)
C3 C4 1.524(5)
C4 N3 1.494(5)
C5 N3 1.486(6)
C5 C6 1.508(7)
C6 N1 1.491(5)
C7 N1 1.466(5)
C7 C8 1.501(5)
C8 N4 1.293(4)
C8 S1 1.699(4)
C9 C10 1.336(5)
C9 S1 1.708(4)
C10 N4 1.372(4)
C11 N2 1.462(4)
C11 C12 1.492(5)
C12 N5 1.305(4)
C12 S2 1.711(3)
C13 C14 1.361(5)
C13 S2 1.693(4)
C14 N5 1.367(4)
N1 Zn1 2.246(3)
N2 Zn1 2.185(3)
N3 Zn1 2.094(3)
N4 Zn1 2.088(3)
N5 Zn1 2.089(3)
Zn1 O1 2.405(3)
O1 Cl1 1.413(3)
O2 Cl1 1.340(4)
O3 Cl1 1.405(4)
O4 Cl1 1.421(4)
O5 Cl2 1.424(4)
O6 Cl2 1.406(6)
O7 Cl2 1.432(4)
O8 Cl2 1.347(6)
